data_7236381
loop_
_publ_author_name
'Xu, Yuangang'
'Shen, Cheng'
'Lin, Qiuhan'
'Wang, Pengcheng'
'Jiang, Chao'
'Lu, Ming'

_publ_section_title
;
 1-Nitro-2-trinitromethyl substituted imidazoles: a new family of high
 performance energetic materials
;
_journal_issue 45
_journal_name_full 'Journal of Materials Chemistry A'
_journal_page_first 17791
_journal_paper_doi 10.1039/C6TA08831G
_journal_volume 4
_journal_year 2016
_chemical_formula_sum 'C6 H6 N6 O10'
_chemical_formula_weight 322.17
_space_group_IT_number 14
_space_group_name_Hall '-P 2yn'
_space_group_name_H-M_alt 'P 1 21/n 1'
_symmetry_cell_setting monoclinic
_symmetry_space_group_name_H-M 'P 1 21/n 1'
_atom_sites_solution_hydrogens geom
_atom_sites_solution_primary direct
_atom_sites_solution_secondary difmap
_audit_creation_method SHELXL-97
_audit_update_record
;
2016-10-26 deposited with the CCDC.
2016-10-27 downloaded from the CCDC.
;
_cell_angle_alpha 90.00
_cell_angle_beta 113.82(3)
_cell_angle_gamma 90.00
_cell_formula_units_Z 8
_cell_length_a 20.437(4)
_cell_length_b 6.2410(12)
_cell_length_c 20.588(4)
_cell_measurement_reflns_used 25
_cell_measurement_temperature 298(2)
_cell_measurement_theta_max 13
_cell_measurement_theta_min 9
_cell_volume 2402.3(10)
_computing_structure_refinement 'SHELXL-97 (Sheldrick, 1997)'
_computing_structure_solution 'SHELXS-97 (Sheldrick, 1990)'
_diffrn_ambient_temperature 298(2)
_diffrn_measured_fraction_theta_full 0.987
_diffrn_measured_fraction_theta_max 0.987
_diffrn_measurement_device_type 'Nonius CAD4'
_diffrn_measurement_method \w/2\q
_diffrn_radiation_monochromator graphite
_diffrn_radiation_source 'fine-focus sealed tube'
_diffrn_radiation_type MoK\a
_diffrn_radiation_wavelength 0.71073
_diffrn_reflns_av_R_equivalents 0.0601
_diffrn_reflns_av_sigmaI/netI 0.1071
_diffrn_reflns_limit_h_max 24
_diffrn_reflns_limit_h_min 0
_diffrn_reflns_limit_k_max 7
_diffrn_reflns_limit_k_min 0
_diffrn_reflns_limit_l_max 22
_diffrn_reflns_limit_l_min -24
_diffrn_reflns_number 4527
_diffrn_reflns_theta_full 25.46
_diffrn_reflns_theta_max 25.46
_diffrn_reflns_theta_min 1.18
_diffrn_standards_decay_% 1
_diffrn_standards_interval_count 200
_diffrn_standards_interval_time 2h
_diffrn_standards_number 3
_exptl_absorpt_coefficient_mu 0.172
_exptl_absorpt_correction_T_max 0.9830
_exptl_absorpt_correction_T_min 0.9503
_exptl_absorpt_correction_type psi-scan
_exptl_crystal_density_diffrn 1.782
_exptl_crystal_density_method 'not measured'
_exptl_crystal_description plate
_exptl_crystal_F_000 1312
_exptl_crystal_size_max 0.30
_exptl_crystal_size_mid 0.20
_exptl_crystal_size_min 0.10
_refine_diff_density_max 0.264
_refine_diff_density_min -0.248
_refine_diff_density_rms 0.059
_refine_ls_extinction_method none
_refine_ls_goodness_of_fit_ref 1.000
_refine_ls_hydrogen_treatment constr
_refine_ls_matrix_type full
_refine_ls_number_parameters 397
_refine_ls_number_reflns 4399
_refine_ls_number_restraints 0
_refine_ls_restrained_S_all 1.000
_refine_ls_R_factor_all 0.1810
_refine_ls_R_factor_gt 0.0785
_refine_ls_shift/su_max 0.000
_refine_ls_shift/su_mean 0.000
_refine_ls_structure_factor_coef Fsqd
_refine_ls_weighting_details 'calc w=1/[\s^2^(Fo^2^)+(0.0580P)^2^+0.0000P] where P=(Fo^2^+2Fc^2^)/3'
_refine_ls_weighting_scheme calc
_refine_ls_wR_factor_gt 0.1403
_refine_ls_wR_factor_ref 0.1715
_reflns_number_gt 1894
_reflns_number_total 4399
_reflns_threshold_expression >2sigma(I)
_cod_data_source_file c6ta08831g2.cif
_cod_data_source_block x
_cod_depositor_comments
;
The following automatic conversions were performed:

data item '_symmetry_cell_setting' value 'Monoclinic' was changed to
'monoclinic' in accordance with the
/home/saulius/struct/COD-crude-data/automatic-downloads/DataCite-retrospective/RSC/depositions/lib/dictionaries/cif_core.dic
dictionary named 'cif_core.dic' version 2.4.2 last updated on
2011-04-26.

Automatic conversion script
Id: cif_fix_values 6909 2019-04-08 15:41:33Z antanas 
;
_cod_original_cell_volume 2402.3(8)
_cod_original_sg_symbol_H-M P21/N
_cod_database_code 7236381

loop_
_symmetry_equiv_pos_as_xyz
'x, y, z'
'-x+1/2, y+1/2, -z+1/2'
'-x, -y, -z'
'x-1/2, -y-1/2, z-1/2'

loop_
_atom_site_label
_atom_site_type_symbol
_atom_site_fract_x
_atom_site_fract_y
_atom_site_fract_z
_atom_site_U_iso_or_equiv
_atom_site_adp_type
_atom_site_occupancy
_atom_site_symmetry_multiplicity
_atom_site_calc_flag
_atom_site_refinement_flags
C1 C 0.1322(3) 0.2791(8) 0.4696(2) 0.0439(12) Uani 1 1 d .
O1 O 0.1107(4) -0.0553(8) 0.4177(3) 0.123(2) Uani 1 1 d .
O2 O 0.0251(3) 0.0962(9) 0.4365(2) 0.1068(17) Uani 1 1 d .
O3 O 0.1743(2) 0.3169(10) 0.3799(2) 0.114(2) Uani 1 1 d .
O4 O 0.2476(2) 0.2142(9) 0.4819(2) 0.1071(19) Uani 1 1 d .
O5 O 0.0576(2) 0.5010(7) 0.37863(19) 0.0789(13) Uani 1 1 d .
O6 O 0.0691(2) 0.5671(7) 0.4866(2) 0.0786(13) Uani 1 1 d .
O7 O 0.2755(2) 0.7063(8) 0.6275(2) 0.0850(13) Uani 1 1 d .
O8 O 0.2178(2) 0.6295(7) 0.5142(2) 0.0772(12) Uani 1 1 d .
O9 O 0.1494(2) 0.0778(7) 0.69440(16) 0.0731(12) Uani 1 1 d .
O10 O 0.18627(19) 0.4965(7) 0.69585(18) 0.0738(12) Uani 1 1 d .
N1 N 0.0848(3) 0.0789(10) 0.4365(2) 0.0682(15) Uani 1 1 d .
N2 N 0.1917(3) 0.2760(8) 0.4404(2) 0.0649(14) Uani 1 1 d .
N3 N 0.0823(2) 0.4672(8) 0.4441(2) 0.0582(12) Uani 1 1 d .
N4 N 0.2356(2) 0.5950(9) 0.5780(3) 0.0631(13) Uani 1 1 d .
N5 N 0.2107(2) 0.4075(8) 0.5949(2) 0.0558(12) Uani 1 1 d .
N6 N 0.1492(2) 0.1026(7) 0.57817(19) 0.0540(11) Uani 1 1 d .
C2 C 0.1650(3) 0.2618(8) 0.5494(2) 0.0409(12) Uani 1 1 d .
C3 C 0.1917(3) 0.1283(11) 0.6566(2) 0.0660(17) Uani 1 1 d .
H3A H 0.2324 0.0292 0.6714 0.079 Uiso 1 1 calc R
C4 C 0.0996(3) 0.2362(11) 0.6940(3) 0.078(2) Uani 1 1 d .
H4A H 0.1014 0.2499 0.7416 0.093 Uiso 1 1 calc R
H4B H 0.0518 0.1884 0.6634 0.093 Uiso 1 1 calc R
C5 C 0.1121(3) 0.4543(11) 0.6691(3) 0.0709(18) Uani 1 1 d .
H5A H 0.0919 0.4583 0.6176 0.085 Uiso 1 1 calc R
H5B H 0.0886 0.5633 0.6856 0.085 Uiso 1 1 calc R
C6 C 0.2207(3) 0.3587(9) 0.6701(2) 0.0556(15) Uani 1 1 d .
H6B H 0.2718 0.3570 0.7012 0.067 Uiso 1 1 calc R
O11 O 0.3757(2) 0.1796(9) 0.6732(2) 0.0958(16) Uani 1 1 d .
O12 O 0.4776(2) 0.3020(7) 0.7438(2) 0.0780(13) Uani 1 1 d .
O13 O 0.3770(2) -0.0120(7) 0.5584(2) 0.0762(12) Uani 1 1 d .
O14 O 0.4845(2) -0.0734(7) 0.57083(17) 0.0706(12) Uani 1 1 d .
O15 O 0.4372(2) 0.3946(9) 0.5249(2) 0.0982(16) Uani 1 1 d .
O16 O 0.4130(2) 0.5482(8) 0.6066(3) 0.1005(16) Uani 1 1 d .
O17 O 0.5096(2) -0.1325(7) 0.71701(19) 0.0668(11) Uani 1 1 d .
O18 O 0.6224(2) -0.2135(7) 0.7719(2) 0.0762(12) Uani 1 1 d .
O19 O 0.69579(18) 0.4033(8) 0.6510(2) 0.0784(12) Uani 1 1 d .
O20 O 0.69434(19) -0.0110(7) 0.68691(18) 0.0746(12) Uani 1 1 d .
N7 N 0.4361(3) 0.2330(8) 0.6878(2) 0.0600(13) Uani 1 1 d .
N8 N 0.4406(3) 0.0233(8) 0.5832(2) 0.0528(12) Uani 1 1 d .
N9 N 0.4353(2) 0.4041(8) 0.5810(3) 0.0596(12) Uani 1 1 d .
N10 N 0.5725(3) -0.1052(9) 0.7344(2) 0.0608(13) Uani 1 1 d .
N11 N 0.5933(2) 0.0800(8) 0.7110(2) 0.0523(11) Uani 1 1 d .
N12 N 0.5781(2) 0.3874(7) 0.64929(19) 0.0447(10) Uani 1 1 d .
C7 C 0.4679(2) 0.2191(8) 0.6323(2) 0.0425(12) Uani 1 1 d .
C8 C 0.5482(2) 0.2335(9) 0.6644(2) 0.0425(13) Uani 1 1 d .
C9 C 0.6670(3) 0.1321(10) 0.7214(3) 0.0575(15) Uani 1 1 d .
H9A H 0.6979 0.1354 0.7722 0.069 Uiso 1 1 calc R
C10 C 0.6668(3) 0.0333(11) 0.6117(3) 0.0677(17) Uani 1 1 d .
H10A H 0.6150 0.0301 0.5919 0.081 Uiso 1 1 calc R
H10B H 0.6830 -0.0768 0.5883 0.081 Uiso 1 1 calc R
C11 C 0.6909(4) 0.2426(11) 0.5985(3) 0.078(2) Uani 1 1 d .
H11A H 0.7376 0.2265 0.5971 0.094 Uiso 1 1 calc R
H11B H 0.6581 0.2930 0.5522 0.094 Uiso 1 1 calc R
C12 C 0.6554(3) 0.3605(10) 0.6912(3) 0.0566(15) Uani 1 1 d .
H12B H 0.6702 0.4614 0.7311 0.068 Uiso 1 1 calc R

loop_
_atom_site_aniso_label
_atom_site_aniso_U_11
_atom_site_aniso_U_22
_atom_site_aniso_U_33
_atom_site_aniso_U_23
_atom_site_aniso_U_13
_atom_site_aniso_U_12
C1 0.046(3) 0.056(3) 0.035(3) 0.006(3) 0.022(2) 0.007(3)
O1 0.217(7) 0.069(3) 0.101(4) -0.021(3) 0.085(4) -0.002(4)
O2 0.086(3) 0.137(4) 0.091(3) 0.002(3) 0.030(3) -0.043(4)
O3 0.087(3) 0.218(6) 0.052(2) 0.052(3) 0.042(2) 0.043(4)
O4 0.084(3) 0.187(5) 0.061(3) 0.027(3) 0.041(3) 0.076(4)
O5 0.078(3) 0.098(3) 0.047(2) 0.014(2) 0.011(2) 0.020(3)
O6 0.089(3) 0.087(3) 0.077(3) 0.004(3) 0.051(2) 0.030(3)
O7 0.061(3) 0.106(3) 0.085(3) -0.026(3) 0.026(2) -0.023(3)
O8 0.068(3) 0.102(3) 0.065(3) 0.008(3) 0.031(2) -0.021(3)
O9 0.083(3) 0.109(3) 0.0360(19) 0.019(2) 0.033(2) 0.016(3)
O10 0.050(2) 0.115(3) 0.057(2) -0.032(2) 0.0215(19) 0.005(3)
N1 0.088(4) 0.095(4) 0.024(2) 0.002(3) 0.024(3) -0.018(4)
N2 0.069(3) 0.096(4) 0.041(3) 0.013(3) 0.034(3) 0.024(3)
N3 0.045(3) 0.063(3) 0.058(3) 0.010(3) 0.012(2) 0.002(3)
N4 0.053(3) 0.077(3) 0.065(3) -0.013(3) 0.029(3) -0.002(3)
N5 0.065(3) 0.067(3) 0.037(2) -0.011(3) 0.022(2) -0.013(3)
N6 0.068(3) 0.061(3) 0.032(2) 0.002(2) 0.019(2) 0.003(3)
C2 0.054(3) 0.043(3) 0.030(2) -0.002(2) 0.022(2) 0.006(3)
C3 0.069(4) 0.102(5) 0.026(2) 0.006(3) 0.018(3) 0.019(4)
C4 0.060(4) 0.122(6) 0.065(4) -0.015(4) 0.039(3) 0.015(4)
C5 0.064(4) 0.097(5) 0.064(4) -0.008(4) 0.040(3) 0.005(4)
C6 0.059(3) 0.077(4) 0.029(3) -0.009(3) 0.016(2) 0.008(3)
O11 0.053(3) 0.161(5) 0.092(3) -0.014(3) 0.048(2) -0.009(3)
O12 0.072(3) 0.113(4) 0.067(3) -0.020(3) 0.047(2) -0.007(3)
O13 0.054(3) 0.075(3) 0.088(3) -0.016(3) 0.016(2) -0.006(2)
O14 0.065(3) 0.094(3) 0.053(2) -0.016(2) 0.023(2) -0.003(3)
O15 0.108(4) 0.122(4) 0.064(3) 0.038(3) 0.033(3) 0.005(3)
O16 0.094(4) 0.080(3) 0.132(4) 0.026(3) 0.049(3) 0.038(3)
O17 0.059(3) 0.076(3) 0.065(2) 0.010(2) 0.025(2) 0.004(3)
O18 0.088(3) 0.085(3) 0.052(2) 0.018(2) 0.024(2) 0.025(3)
O19 0.047(2) 0.114(3) 0.082(3) -0.017(3) 0.033(2) -0.023(2)
O20 0.073(3) 0.102(3) 0.056(2) -0.010(2) 0.034(2) 0.033(3)
N7 0.045(3) 0.088(4) 0.054(3) 0.003(3) 0.028(3) 0.005(3)
N8 0.047(3) 0.067(3) 0.049(3) 0.004(2) 0.024(2) 0.007(3)
N9 0.039(3) 0.043(3) 0.092(4) 0.019(3) 0.022(3) 0.008(3)
N10 0.075(4) 0.067(3) 0.032(2) 0.010(2) 0.013(3) 0.023(3)
N11 0.044(3) 0.073(3) 0.046(2) 0.009(3) 0.023(2) 0.014(3)
N12 0.037(2) 0.055(2) 0.044(2) -0.007(2) 0.018(2) -0.008(2)
C7 0.040(3) 0.048(3) 0.045(3) -0.004(3) 0.023(2) 0.001(3)
C8 0.037(3) 0.064(4) 0.032(3) -0.012(3) 0.021(2) 0.009(3)
C9 0.037(3) 0.091(4) 0.043(3) -0.010(3) 0.015(2) 0.017(3)
C10 0.075(4) 0.091(5) 0.041(3) -0.015(3) 0.027(3) 0.014(4)
C11 0.080(4) 0.111(6) 0.051(3) -0.018(4) 0.033(3) 0.003(4)
C12 0.046(3) 0.082(4) 0.050(3) -0.016(3) 0.028(3) 0.000(3)

loop_
_atom_type_symbol
_atom_type_description
_atom_type_scat_dispersion_real
_atom_type_scat_dispersion_imag
_atom_type_scat_source
C C 0.0033 0.0016 'International Tables Vol C Tables 4.2.6.8 and 6.1.1.4'
H H 0.0000 0.0000 'International Tables Vol C Tables 4.2.6.8 and 6.1.1.4'
N N 0.0061 0.0033 'International Tables Vol C Tables 4.2.6.8 and 6.1.1.4'
O O 0.0106 0.0060 'International Tables Vol C Tables 4.2.6.8 and 6.1.1.4'

loop_
_geom_angle_atom_site_label_1
_geom_angle_atom_site_label_2
_geom_angle_atom_site_label_3
_geom_angle
N3 C1 C2 112.2(4)
N3 C1 N2 113.5(4)
C2 C1 N2 110.3(4)
N3 C1 N1 105.0(4)
C2 C1 N1 110.1(4)
N2 C1 N1 105.3(4)
C3 O9 C4 116.1(5)
C6 O10 C5 112.1(4)
O1 N1 O2 131.7(7)
O1 N1 C1 116.5(6)
O2 N1 C1 111.8(6)
O3 N2 O4 128.7(5)
O3 N2 C1 117.2(5)
O4 N2 C1 113.7(4)
O6 N3 O5 126.1(5)
O6 N3 C1 118.3(4)
O5 N3 C1 115.5(5)
O7 N4 O8 126.6(6)
O7 N4 N5 117.4(5)
O8 N4 N5 116.0(5)
C2 N5 N4 127.7(4)
C2 N5 C6 110.0(4)
N4 N5 C6 121.3(4)
C2 N6 C3 105.9(4)
N6 C2 N5 115.7(4)
N6 C2 C1 118.8(5)
N5 C2 C1 125.5(4)
O9 C3 N6 110.6(4)
O9 C3 C6 112.7(4)
N6 C3 C6 108.0(4)
O9 C3 H3A 108.5
N6 C3 H3A 108.5
C6 C3 H3A 108.5
O9 C4 C5 114.3(5)
O9 C4 H4A 108.7
C5 C4 H4A 108.7
O9 C4 H4B 108.7
C5 C4 H4B 108.7
H4A C4 H4B 107.6
O10 C5 C4 109.7(5)
O10 C5 H5A 109.7
C4 C5 H5A 109.7
O10 C5 H5B 109.7
C4 C5 H5B 109.7
H5A C5 H5B 108.2
O10 C6 N5 113.5(4)
O10 C6 C3 116.3(5)
N5 C6 C3 96.9(4)
O10 C6 H6B 109.8
N5 C6 H6B 109.8
C3 C6 H6B 109.8
C12 O19 C11 115.3(5)
C9 O20 C10 111.2(4)
O11 N7 O12 126.8(5)
O11 N7 C7 120.3(5)
O12 N7 C7 112.8(4)
O14 N8 O13 126.2(5)
O14 N8 C7 116.0(4)
O13 N8 C7 117.7(4)
O15 N9 O16 129.0(5)
O15 N9 C7 117.7(5)
O16 N9 C7 113.2(5)
O17 N10 O18 129.6(6)
O17 N10 N11 117.2(5)
O18 N10 N11 113.1(5)
N10 N11 C8 126.8(4)
N10 N11 C9 125.1(5)
C8 N11 C9 107.4(4)
C8 N12 C12 106.5(4)
C8 C7 N9 110.7(4)
C8 C7 N7 112.7(4)
N9 C7 N7 106.0(4)
C8 C7 N8 112.2(4)
N9 C7 N8 101.9(4)
N7 C7 N8 112.6(4)
N12 C8 N11 116.4(4)
N12 C8 C7 119.7(5)
N11 C8 C7 123.9(5)
O20 C9 N11 112.5(4)
O20 C9 C12 114.7(4)
N11 C9 C12 99.5(4)
O20 C9 H9A 109.9
N11 C9 H9A 109.9
C12 C9 H9A 109.9
O20 C10 C11 110.9(5)
O20 C10 H10A 109.5
C11 C10 H10A 109.5
O20 C10 H10B 109.5
C11 C10 H10B 109.5
H10A C10 H10B 108.0
O19 C11 C10 114.0(5)
O19 C11 H11A 108.8
C10 C11 H11A 108.8
O19 C11 H11B 108.8
C10 C11 H11B 108.8
H11A C11 H11B 107.6
O19 C12 N12 112.2(4)
O19 C12 C9 112.5(4)
N12 C12 C9 107.3(4)
O19 C12 H12B 108.2
N12 C12 H12B 108.2
C9 C12 H12B 108.2

loop_
_geom_bond_atom_site_label_1
_geom_bond_atom_site_label_2
_geom_bond_distance
C1 N3 1.503(6)
C1 C2 1.506(6)
C1 N2 1.559(6)
C1 N1 1.559(7)
O1 N1 1.138(6)
O2 N1 1.225(6)
O3 N2 1.178(5)
O4 N2 1.180(5)
O5 N3 1.251(5)
O6 N3 1.193(5)
O7 N4 1.230(5)
O8 N4 1.232(5)
O9 C3 1.414(6)
O9 C4 1.417(6)
O10 C6 1.348(6)
O10 C5 1.413(6)
N4 N5 1.377(6)
N5 C2 1.367(6)
N5 C6 1.508(6)
N6 C2 1.264(6)
N6 C3 1.501(6)
C3 C6 1.538(8)
C3 H3A 0.9800
C4 C5 1.512(8)
C4 H4A 0.9700
C4 H4B 0.9700
C5 H5A 0.9700
C5 H5B 0.9700
C6 H6B 0.9800
O11 N7 1.193(5)
O12 N7 1.201(5)
O13 N8 1.211(5)
O14 N8 1.190(5)
O15 N9 1.173(6)
O16 N9 1.220(6)
O17 N10 1.199(5)
O18 N10 1.206(5)
O19 C12 1.410(5)
O19 C11 1.449(7)
O20 C9 1.391(5)
O20 C10 1.445(6)
N7 C7 1.530(6)
N8 C7 1.539(6)
N9 C7 1.524(6)
N10 N11 1.384(6)
N11 C8 1.404(6)
N11 C9 1.469(6)
N12 C8 1.243(6)
N12 C12 1.472(6)
C7 C8 1.504(6)
C9 C12 1.534(8)
C9 H9A 0.9800
C10 C11 1.460(8)
C10 H10A 0.9700
C10 H10B 0.9700
C11 H11A 0.9700
C11 H11B 0.9700
C12 H12B 0.9800

loop_
_geom_torsion_atom_site_label_1
_geom_torsion_atom_site_label_2
_geom_torsion_atom_site_label_3
_geom_torsion_atom_site_label_4
_geom_torsion
N3 C1 N1 O1 142.2(5)
C2 C1 N1 O1 -96.8(5)
N2 C1 N1 O1 22.0(6)
N3 C1 N1 O2 -38.7(5)
C2 C1 N1 O2 82.3(5)
N2 C1 N1 O2 -158.9(4)
N3 C1 N2 O3 -43.3(7)
C2 C1 N2 O3 -170.2(5)
N1 C1 N2 O3 71.1(6)
N3 C1 N2 O4 142.8(5)
C2 C1 N2 O4 15.9(7)
N1 C1 N2 O4 -102.9(6)
C2 C1 N3 O6 -6.6(6)
N2 C1 N3 O6 -132.4(5)
N1 C1 N3 O6 113.0(5)
C2 C1 N3 O5 174.6(4)
N2 C1 N3 O5 48.7(6)
N1 C1 N3 O5 -65.8(5)
O7 N4 N5 C2 178.6(5)
O8 N4 N5 C2 -4.4(7)
O7 N4 N5 C6 10.6(7)
O8 N4 N5 C6 -172.4(5)
C3 N6 C2 N5 -2.8(6)
C3 N6 C2 C1 178.3(4)
N4 N5 C2 N6 -179.0(4)
C6 N5 C2 N6 -10.0(6)
N4 N5 C2 C1 -0.1(8)
C6 N5 C2 C1 169.0(4)
N3 C1 C2 N6 114.0(5)
N2 C1 C2 N6 -118.4(5)
N1 C1 C2 N6 -2.6(6)
N3 C1 C2 N5 -64.9(6)
N2 C1 C2 N5 62.7(6)
N1 C1 C2 N5 178.6(5)
C4 O9 C3 N6 -77.0(6)
C4 O9 C3 C6 43.9(6)
C2 N6 C3 O9 137.7(5)
C2 N6 C3 C6 14.1(6)
C3 O9 C4 C5 -14.6(7)
C6 O10 C5 C4 64.1(5)
O9 C4 C5 O10 -39.1(6)
C5 O10 C6 N5 76.9(6)
C5 O10 C6 C3 -34.2(6)
C2 N5 C6 O10 -106.0(5)
N4 N5 C6 O10 63.9(6)
C2 N5 C6 C3 16.6(5)
N4 N5 C6 C3 -173.5(4)
O9 C3 C6 O10 -19.8(6)
N6 C3 C6 O10 102.7(5)
O9 C3 C6 N5 -140.2(4)
N6 C3 C6 N5 -17.8(5)
O17 N10 N11 C8 -5.1(7)
O18 N10 N11 C8 177.0(4)
O17 N10 N11 C9 -174.3(4)
O18 N10 N11 C9 7.8(6)
O15 N9 C7 C8 76.5(6)
O16 N9 C7 C8 -100.6(5)
O15 N9 C7 N7 -160.9(5)
O16 N9 C7 N7 21.9(6)
O15 N9 C7 N8 -42.9(6)
O16 N9 C7 N8 139.9(4)
O11 N7 C7 C8 -164.2(5)
O12 N7 C7 C8 16.4(7)
O11 N7 C7 N9 74.6(6)
O12 N7 C7 N9 -104.9(5)
O11 N7 C7 N8 -36.0(7)
O12 N7 C7 N8 144.5(5)
O14 N8 C7 C8 -8.3(6)
O13 N8 C7 C8 175.1(4)
O14 N8 C7 N9 110.1(4)
O13 N8 C7 N9 -66.5(5)
O14 N8 C7 N7 -136.8(4)
O13 N8 C7 N7 46.6(6)
C12 N12 C8 N11 -3.2(5)
C12 N12 C8 C7 177.4(4)
N10 N11 C8 N12 -178.9(4)
C9 N11 C8 N12 -8.2(5)
N10 N11 C8 C7 0.4(6)
C9 N11 C8 C7 171.1(4)
N9 C7 C8 N12 2.5(6)
N7 C7 C8 N12 -116.0(5)
N8 C7 C8 N12 115.5(5)
N9 C7 C8 N11 -176.8(4)
N7 C7 C8 N11 64.7(6)
N8 C7 C8 N11 -63.8(5)
C10 O20 C9 N11 77.6(6)
C10 O20 C9 C12 -35.1(6)
N10 N11 C9 O20 63.6(6)
C8 N11 C9 O20 -107.3(5)
N10 N11 C9 C12 -174.5(4)
C8 N11 C9 C12 14.6(4)
C9 O20 C10 C11 64.6(6)
C12 O19 C11 C10 -20.5(8)
O20 C10 C11 O19 -35.7(7)
C11 O19 C12 N12 -72.3(6)
C11 O19 C12 C9 48.8(6)
C8 N12 C12 O19 136.9(5)
C8 N12 C12 C9 12.9(5)
O20 C9 C12 O19 -20.1(6)
N11 C9 C12 O19 -140.3(4)
O20 C9 C12 N12 103.8(4)
N11 C9 C12 N12 -16.5(4)
